data_7213856
loop_
_publ_author_name
'Wu, Hua'
'L\"u, Xiao-Li'
'Yang, Chun-Long'
'Dong, Chang-Xun'
'Wu, Mei-Sheng'

_publ_section_title
;
 Diverse topologies of seven d10 coordination polymers constructed from a
 long ligand and different carboxylates
;
_journal_issue 6
_journal_name_full CrystEngComm
_journal_page_first 992
_journal_paper_doi 10.1039/c3ce41974f
_journal_volume 16
_journal_year 2014
_chemical_formula_sum 'C22 H34 Cd N6 O7'
_chemical_formula_weight 606.95
_chemical_name_systematic
;
 ?
;
_space_group_IT_number 2
_symmetry_cell_setting triclinic
_symmetry_space_group_name_Hall '-P 1'
_symmetry_space_group_name_H-M 'P -1'
_atom_sites_solution_hydrogens geom
_atom_sites_solution_primary direct
_atom_sites_solution_secondary difmap
_audit_creation_method SHELXL-97
_cell_angle_alpha 75.494(6)
_cell_angle_beta 81.455(6)
_cell_angle_gamma 66.286(7)
_cell_formula_units_Z 2
_cell_length_a 10.1490(7)
_cell_length_b 10.4230(7)
_cell_length_c 14.5960(10)
_cell_measurement_reflns_used 4594
_cell_measurement_temperature 293(2)
_cell_measurement_theta_max 29.1
_cell_measurement_theta_min 3.1
_cell_volume 1366.58(18)
_computing_cell_refinement CrysAlis
_computing_data_collection 'CrysAlis (Oxford Diffraction, 2006)'
_computing_data_reduction CrysAlis
_computing_structure_refinement 'SHELXL-97 (Sheldrick, 2008)'
_computing_structure_solution 'SHELXL-97 (Sheldrick, 2008)'
_diffrn_ambient_temperature 293(2)
_diffrn_detector_area_resol_mean 10.0
_diffrn_measured_fraction_theta_full 0.992
_diffrn_measured_fraction_theta_max 0.840
_diffrn_measurement_device_type 'Oxford Diffraction Gemini R Ultra'
_diffrn_measurement_method '\w scan'
_diffrn_radiation_monochromator graphite
_diffrn_radiation_source 'fine-focus sealed tube'
_diffrn_radiation_type MoK\a
_diffrn_radiation_wavelength 0.71073
_diffrn_reflns_av_R_equivalents 0.0202
_diffrn_reflns_av_sigmaI/netI 0.0474
_diffrn_reflns_limit_h_max 12
_diffrn_reflns_limit_h_min -13
_diffrn_reflns_limit_k_max 13
_diffrn_reflns_limit_k_min -10
_diffrn_reflns_limit_l_max 16
_diffrn_reflns_limit_l_min -18
_diffrn_reflns_number 10029
_diffrn_reflns_theta_full 25.00
_diffrn_reflns_theta_max 29.12
_diffrn_reflns_theta_min 3.11
_exptl_absorpt_coefficient_mu 0.849
_exptl_absorpt_correction_T_max 0.813
_exptl_absorpt_correction_T_min 0.771
_exptl_absorpt_correction_type multi-scan
_exptl_crystal_colour colorless
_exptl_crystal_density_diffrn 1.475
_exptl_crystal_density_method 'not measured'
_exptl_crystal_description block
_exptl_crystal_F_000 624
_exptl_crystal_size_max 0.32
_exptl_crystal_size_mid 0.28
_exptl_crystal_size_min 0.26
_refine_diff_density_max 0.606
_refine_diff_density_min -0.486
_refine_diff_density_rms 0.074
_refine_ls_extinction_method none
_refine_ls_goodness_of_fit_ref 0.949
_refine_ls_hydrogen_treatment mixed
_refine_ls_matrix_type full
_refine_ls_number_parameters 335
_refine_ls_number_reflns 6170
_refine_ls_number_restraints 12
_refine_ls_restrained_S_all 0.969
_refine_ls_R_factor_all 0.0511
_refine_ls_R_factor_gt 0.0367
_refine_ls_shift/su_max 0.050
_refine_ls_shift/su_mean 0.002
_refine_ls_structure_factor_coef Fsqd
_refine_ls_weighting_details 'calc w=1/[\s^2^(Fo^2^)+(0.0593P)^2^+0.0000P] where P=(Fo^2^+2Fc^2^)/3'
_refine_ls_weighting_scheme calc
_refine_ls_wR_factor_gt 0.0950
_refine_ls_wR_factor_ref 0.0980
_reflns_number_gt 4594
_reflns_number_total 6170
_reflns_threshold_expression >2\s(I)
_cod_data_source_file c3ce41974f.txt
_cod_data_source_block comp6
_cod_depositor_comments
;
The following automatic conversions were performed:

'_symmetry_cell_setting' value 'Triclinic' changed to 'triclinic'
according to
/usr/data/users/saulius/automatic-downloads/current/RSC/lib/dictionaries/cif_core.dic
dictionary named 'cif_core.dic' version 2.4.2 from 2011-04-26.

Automatic conversion script
Id: cif_fix_values 2281 2013-09-26 08:29:07Z andrius 
;
_cod_original_cell_volume 1366.58(16)
_cod_original_sg_symbol_Hall '-p 1'
_cod_original_sg_symbol_H-M 'p -1'
_cod_database_code 7213856

loop_
_symmetry_equiv_pos_as_xyz
'x, y, z'
'-x, -y, -z'

loop_
_atom_site_label
_atom_site_type_symbol
_atom_site_fract_x
_atom_site_fract_y
_atom_site_fract_z
_atom_site_U_iso_or_equiv
_atom_site_adp_type
_atom_site_occupancy
_atom_site_symmetry_multiplicity
_atom_site_calc_flag
_atom_site_refinement_flags
Cd1 Cd 0.61537(2) 0.21886(2) 0.413267(19) 0.04163(10) Uani 1 1 d .
C1 C 0.5648(4) 0.3061(3) 0.6174(3) 0.0509(9) Uani 1 1 d .
H1 H 0.5612 0.3971 0.5868 0.061 Uiso 1 1 calc R
C2 C 0.5860(5) 0.0938(4) 0.6476(3) 0.0753(13) Uani 1 1 d .
H2 H 0.6007 0.0032 0.6397 0.090 Uiso 1 1 calc R
C3 C 0.5248(6) 0.3458(5) 0.7828(3) 0.0782(13) Uani 1 1 d .
H3A H 0.4543 0.3257 0.8306 0.094 Uiso 1 1 calc R
H3B H 0.4866 0.4477 0.7552 0.094 Uiso 1 1 calc R
C4 C 0.6614(8) 0.3079(8) 0.8287(5) 0.123(2) Uani 1 1 d .
H4A H 0.7364 0.3137 0.7801 0.148 Uiso 1 1 calc R
H4B H 0.6917 0.2099 0.8648 0.148 Uiso 1 1 calc R
C5 C 0.6426(11) 0.4068(12) 0.8937(7) 0.178(4) Uani 1 1 d .
H5A H 0.5452 0.4784 0.8897 0.214 Uiso 1 1 calc R
H5B H 0.6526 0.3514 0.9583 0.214 Uiso 1 1 calc R
C6 C 0.7332(13) 0.4737(11) 0.8767(7) 0.191(5) Uani 1 1 d .
H6A H 0.7208 0.5299 0.8123 0.229 Uiso 1 1 calc R
H6B H 0.8301 0.4011 0.8782 0.229 Uiso 1 1 calc R
C7 C 0.7255(13) 0.5719(12) 0.9398(7) 0.189(4) Uani 1 1 d .
C8' C 0.759(2) 0.6954(19) 0.8787(11) 0.132(5) Uiso 0.50 1 d PD
C8 C 0.835(3) 0.644(2) 0.9083(17) 0.174(8) Uiso 0.50 1 d PD
C9 C 0.742(2) 0.797(2) 0.9492(14) 0.345(10) Uiso 1 1 d D
C10 C 0.851(2) 0.835(3) 0.9714(15) 0.193(8) Uiso 0.50 1 d PD
C10' C 0.818(2) 0.742(2) 1.0298(13) 0.184(7) Uiso 0.50 1 d PD
C11 C 0.821(3) 0.862(3) 1.0813(15) 0.186(9) Uiso 0.50 1 d PD
C11' C 0.840(3) 0.933(3) 1.0546(16) 0.177(8) Uiso 0.50 1 d P
C12 C 0.7010(13) 0.9984(12) 1.0687(8) 0.175(3) Uiso 1 1 d .
C13 C 0.6535(6) 1.0919(6) 1.2249(4) 0.0853(15) Uani 1 1 d D
C14 C 0.7810(8) 1.2141(8) 1.1990(4) 0.121(2) Uani 1 1 d D
C15 C 0.1610(3) 0.4144(3) 0.3867(2) 0.0336(6) Uani 1 1 d .
C16 C 0.0727(3) 0.3394(3) 0.3909(2) 0.0357(7) Uani 1 1 d .
H16 H 0.1124 0.2400 0.4002 0.043 Uiso 1 1 calc R
C17 C -0.0743(3) 0.4132(3) 0.3813(2) 0.0362(7) Uani 1 1 d .
C18 C -0.1327(3) 0.5621(3) 0.3641(2) 0.0404(7) Uani 1 1 d .
H18 H -0.2307 0.6119 0.3553 0.048 Uiso 1 1 calc R
C19 C -0.0443(3) 0.6361(3) 0.3601(2) 0.0400(7) Uani 1 1 d .
C20 C 0.1009(3) 0.5626(3) 0.3724(2) 0.0376(7) Uani 1 1 d .
H20 H 0.1592 0.6128 0.3712 0.045 Uiso 1 1 calc R
C21 C 0.3201(3) 0.3395(3) 0.3955(2) 0.0377(7) Uani 1 1 d .
C22 C -0.1719(3) 0.3335(3) 0.3920(2) 0.0406(7) Uani 1 1 d .
O1 O 0.3932(2) 0.4112(2) 0.3933(2) 0.0548(7) Uani 1 1 d .
O2 O 0.3787(2) 0.2061(2) 0.40185(19) 0.0494(6) Uani 1 1 d .
O3 O -0.1235(2) 0.1998(2) 0.41980(19) 0.0524(6) Uani 1 1 d .
O4 O -0.3015(2) 0.4034(2) 0.3746(2) 0.0593(7) Uani 1 1 d .
O5 O -0.1059(2) 0.7833(2) 0.3428(2) 0.0599(7) Uani 1 1 d D
N1 N 0.5888(3) 0.2008(3) 0.5738(2) 0.0480(7) Uani 1 1 d .
N2 N 0.5616(5) 0.1262(4) 0.7301(3) 0.0877(13) Uani 1 1 d .
N3 N 0.5469(4) 0.2656(3) 0.7089(3) 0.0578(8) Uani 1 1 d .
N4 N 0.7637(18) 1.0520(12) 1.1528(8) 0.106(4) Uani 0.50 1 d P
N4' N 0.6958(11) 1.0961(11) 1.1397(8) 0.074(3) Uiso 0.50 1 d P
N5 N 0.8394(14) 1.1278(16) 1.1360(8) 0.094(3) Uani 0.50 1 d P
N5' N 0.7689(17) 1.1897(15) 1.1147(11) 0.122(6) Uiso 0.50 1 d P
N6 N 0.6836(4) 1.1787(3) 1.2622(2) 0.0625(9) Uani 1 1 d .
O1W O 0.6849(3) -0.0282(3) 0.4481(2) 0.0708(9) Uani 1 1 d .
O2W O 0.0464(3) 0.9146(3) 0.3873(2) 0.0701(8) Uani 1 1 d D
H1WA H 0.745(6) -0.078(6) 0.423(4) 0.105 Uiso 1 1 d .
H1WB H 0.656(6) -0.088(6) 0.500(4) 0.105 Uiso 1 1 d .
H2WA H 0.068(6) 0.887(5) 0.4436(18) 0.105 Uiso 1 1 d D
H2WB H 0.001(5) 1.001(2) 0.373(3) 0.105 Uiso 1 1 d D
H5WA H -0.043(4) 0.816(5) 0.347(4) 0.105 Uiso 1 1 d D

loop_
_atom_site_aniso_label
_atom_site_aniso_U_11
_atom_site_aniso_U_22
_atom_site_aniso_U_33
_atom_site_aniso_U_23
_atom_site_aniso_U_13
_atom_site_aniso_U_12
Cd1 0.02368(12) 0.03320(13) 0.0700(2) -0.01291(10) -0.00352(10) -0.01129(8)
C1 0.050(2) 0.0357(16) 0.068(3) -0.0116(16) -0.0170(18) -0.0120(14)
C2 0.115(4) 0.050(2) 0.082(3) -0.025(2) 0.014(3) -0.052(2)
C3 0.110(4) 0.069(3) 0.068(3) -0.027(2) -0.011(3) -0.037(3)
C4 0.145(6) 0.168(6) 0.093(5) -0.059(4) -0.005(4) -0.080(5)
C5 0.180(9) 0.277(12) 0.154(8) -0.130(8) -0.006(6) -0.115(9)
C6 0.283(13) 0.187(9) 0.174(9) -0.113(7) 0.066(9) -0.145(9)
C7 0.239(11) 0.221(10) 0.175(9) -0.121(8) 0.043(8) -0.129(9)
C13 0.119(4) 0.089(3) 0.070(3) -0.025(3) 0.001(3) -0.059(3)
C14 0.158(6) 0.173(6) 0.089(4) -0.055(4) 0.042(4) -0.122(6)
C15 0.0230(13) 0.0322(14) 0.0488(19) -0.0106(12) -0.0014(12) -0.0126(11)
C16 0.0237(13) 0.0309(14) 0.056(2) -0.0119(13) -0.0036(13) -0.0114(11)
C17 0.0257(14) 0.0342(14) 0.053(2) -0.0100(13) -0.0040(13) -0.0140(11)
C18 0.0224(14) 0.0372(15) 0.060(2) -0.0115(14) -0.0048(13) -0.0081(11)
C19 0.0294(15) 0.0299(14) 0.060(2) -0.0122(13) -0.0027(14) -0.0088(12)
C20 0.0273(14) 0.0334(14) 0.059(2) -0.0145(13) -0.0015(14) -0.0158(12)
C21 0.0245(14) 0.0326(14) 0.058(2) -0.0106(13) -0.0017(13) -0.0125(12)
C22 0.0264(15) 0.0408(16) 0.060(2) -0.0148(14) -0.0030(14) -0.0161(12)
O1 0.0265(11) 0.0349(11) 0.108(2) -0.0145(12) -0.0111(12) -0.0151(9)
O2 0.0258(10) 0.0285(10) 0.0935(19) -0.0155(11) -0.0037(11) -0.0082(8)
O3 0.0382(12) 0.0354(12) 0.0874(19) -0.0053(11) -0.0132(12) -0.0189(10)
O4 0.0258(11) 0.0450(12) 0.110(2) -0.0130(13) -0.0115(12) -0.0152(10)
O5 0.0345(12) 0.0295(11) 0.111(2) -0.0141(12) -0.0096(13) -0.0062(9)
N1 0.0410(15) 0.0396(14) 0.071(2) -0.0173(14) -0.0059(14) -0.0193(12)
N2 0.136(4) 0.059(2) 0.084(3) -0.0171(19) 0.014(3) -0.060(2)
N3 0.067(2) 0.0421(15) 0.072(2) -0.0166(15) -0.0070(17) -0.0240(15)
N4 0.137(11) 0.081(7) 0.096(8) -0.049(6) -0.030(8) -0.012(8)
N5 0.099(8) 0.118(9) 0.079(7) -0.046(6) 0.024(6) -0.051(8)
N6 0.064(2) 0.0611(19) 0.072(2) -0.0152(16) 0.0006(17) -0.0340(17)
O1W 0.0692(19) 0.0356(13) 0.088(2) -0.0147(12) 0.0168(16) -0.0061(12)
O2W 0.0658(18) 0.0462(14) 0.102(2) -0.0179(15) -0.0223(17) -0.0176(13)

loop_
_atom_type_symbol
_atom_type_description
_atom_type_scat_dispersion_real
_atom_type_scat_dispersion_imag
_atom_type_scat_source
C C 0.0033 0.0016 'International Tables Vol C Tables 4.2.6.8 and 6.1.1.4'
H H 0.0000 0.0000 'International Tables Vol C Tables 4.2.6.8 and 6.1.1.4'
O O 0.0106 0.0060 'International Tables Vol C Tables 4.2.6.8 and 6.1.1.4'
Cd Cd -0.8075 1.2024 'International Tables Vol C Tables 4.2.6.8 and 6.1.1.4'
N N 0.0061 0.0033 'International Tables Vol C Tables 4.2.6.8 and 6.1.1.4'

loop_
_geom_angle_atom_site_label_1
_geom_angle_atom_site_label_2
_geom_angle_atom_site_label_3
_geom_angle
_geom_angle_site_symmetry_1
_geom_angle_site_symmetry_3
N1 Cd1 N6 165.51(11) . 1_544
N1 Cd1 O4 97.72(10) . 1_655
N6 Cd1 O4 89.16(10) 1_544 1_655
N1 Cd1 O1W 85.66(11) . .
N6 Cd1 O1W 81.38(11) 1_544 .
O4 Cd1 O1W 144.36(10) 1_655 .
N1 Cd1 O1 90.89(10) . .
N6 Cd1 O1 102.77(11) 1_544 .
O4 Cd1 O1 81.65(7) 1_655 .
O1W Cd1 O1 133.92(9) . .
N1 Cd1 O2 94.24(9) . .
N6 Cd1 O2 90.12(10) 1_544 .
O4 Cd1 O2 133.60(7) 1_655 .
O1W Cd1 O2 81.00(10) . .
O1 Cd1 O2 53.41(6) . .
N1 Cd1 O3 88.40(9) . 1_655
N6 Cd1 O3 85.69(10) 1_544 1_655
O4 Cd1 O3 52.53(7) 1_655 1_655
O1W Cd1 O3 92.35(9) . 1_655
O1 Cd1 O3 133.54(7) . 1_655
O2 Cd1 O3 172.62(6) . 1_655
N3 C1 N1 111.2(3) . .
N3 C1 H1 124.4 . .
N1 C1 H1 124.4 . .
N2 C2 N1 115.3(3) . .
N2 C2 H2 122.3 . .
N1 C2 H2 122.3 . .
N3 C3 C4 111.9(4) . .
N3 C3 H3A 109.2 . .
C4 C3 H3A 109.2 . .
N3 C3 H3B 109.2 . .
C4 C3 H3B 109.2 . .
H3A C3 H3B 107.9 . .
C3 C4 C5 111.4(6) . .
C3 C4 H4A 109.3 . .
C5 C4 H4A 109.3 . .
C3 C4 H4B 109.3 . .
C5 C4 H4B 109.3 . .
H4A C4 H4B 108.0 . .
C6 C5 C4 115.9(8) . .
C6 C5 H5A 108.3 . .
C4 C5 H5A 108.3 . .
C6 C5 H5B 108.3 . .
C4 C5 H5B 108.3 . .
H5A C5 H5B 107.4 . .
C5 C6 C7 119.8(8) . .
C5 C6 H6A 107.4 . .
C7 C6 H6A 107.4 . .
C5 C6 H6B 107.4 . .
C7 C6 H6B 107.4 . .
H6A C6 H6B 106.9 . .
C8' C7 C6 107.8(9) . .
C8' C7 C8 32.2(10) . .
C6 C7 C8 113.0(10) . .
C8 C8' C7 76(2) . .
C8 C8' C9 81.9(15) . .
C7 C8' C9 104.8(12) . .
C8' C8 C7 72(2) . .
C8' C8 C9 68.7(14) . .
C7 C8 C9 99.0(14) . .
C10' C9 C10 53.1(13) . .
C10' C9 C8' 119.4(15) . .
C10 C9 C8' 126.6(18) . .
C10' C9 C8 91.3(15) . .
C10 C9 C8 104.1(17) . .
C8' C9 C8 29.3(10) . .
C10' C10 C9 61.7(11) . .
C10' C10 C11 66.6(11) . .
C9 C10 C11 110.1(16) . .
C10' C10 C11' 94.5(15) . .
C9 C10 C11' 127.7(18) . .
C11 C10 C11' 27.9(11) . .
C10 C10' C9 65.2(12) . .
C10 C10' C11 69.0(12) . .
C9 C10' C11 114.1(17) . .
C11' C11 C12 64(3) . .
C11' C11 C10' 126(3) . .
C12 C11 C10' 117.3(18) . .
C11' C11 C10 81(2) . .
C12 C11 C10 100.6(16) . .
C10' C11 C10 44.4(11) . .
C11 C11' C12 82(3) . .
C11 C11' C10 71(2) . .
C12 C11' C10 102.6(17) . .
C11' C12 C11 34.5(13) . .
C11' C12 N4' 101.0(13) . .
C11 C12 N4' 113.5(11) . .
C11' C12 N4 79.8(13) . .
C11 C12 N4 91.2(11) . .
N4' C12 N4 22.8(5) . .
N4' C13 N6 113.1(6) . .
N4' C13 N4 28.6(6) . .
N6 C13 N4 105.7(7) . .
N6 C14 N5' 108.7(8) . .
N6 C14 N5 113.9(6) . .
N5' C14 N5 33.9(7) . .
C20 C15 C16 119.6(2) . .
C20 C15 C21 118.7(2) . .
C16 C15 C21 121.7(2) . .
C17 C16 C15 119.9(2) . .
C17 C16 H16 120.0 . .
C15 C16 H16 120.0 . .
C16 C17 C18 120.0(2) . .
C16 C17 C22 120.5(2) . .
C18 C17 C22 119.5(3) . .
C19 C18 C17 119.8(3) . .
C19 C18 H18 120.1 . .
C17 C18 H18 120.1 . .
O5 C19 C20 121.7(2) . .
O5 C19 C18 118.2(3) . .
C20 C19 C18 120.2(2) . .
C19 C20 C15 120.5(2) . .
C19 C20 H20 119.7 . .
C15 C20 H20 119.7 . .
O1 C21 O2 121.0(3) . .
O1 C21 C15 119.1(2) . .
O2 C21 C15 119.9(2) . .
O4 C22 O3 121.4(2) . .
O4 C22 C17 118.6(3) . .
O3 C22 C17 120.0(3) . .
C21 O1 Cd1 96.66(17) . .
C21 O2 Cd1 88.88(16) . .
C22 O3 Cd1 86.40(17) . 1_455
C22 O4 Cd1 99.61(18) . 1_455
C19 O5 H5WA 110(4) . .
C1 N1 C2 101.5(3) . .
C1 N1 Cd1 125.4(2) . .
C2 N1 Cd1 133.1(2) . .
C2 N2 N3 102.7(3) . .
C1 N3 N2 109.3(3) . .
C1 N3 C3 128.8(3) . .
N2 N3 C3 121.8(4) . .
N4' N4 N5 107.5(19) . .
N4' N4 C13 61.4(17) . .
N5 N4 C13 111.8(8) . .
N4' N4 N5' 74.2(16) . .
N5 N4 N5' 33.4(8) . .
C13 N4 N5' 97.5(9) . .
N4' N4 C12 66.2(16) . .
N5 N4 C12 126.7(11) . .
C13 N4 C12 109.6(12) . .
N5' N4 C12 110.0(10) . .
N4 N4' C13 90.0(18) . .
N4 N4' N5' 77.9(18) . .
C13 N4' N5' 107.6(11) . .
N4 N4' C12 91.0(17) . .
C13 N4' C12 131.2(9) . .
N5' N4' C12 120.4(11) . .
N4 N4' N5 48.7(16) . .
C13 N4' N5 101.8(8) . .
N5' N4' N5 29.3(7) . .
C12 N4' N5 115.0(9) . .
N5' N5 N4 84.1(18) . .
N5' N5 C14 72.9(16) . .
N4 N5 C14 102.6(9) . .
N5' N5 N4' 60.4(16) . .
N4 N5 N4' 23.8(7) . .
C14 N5 N4' 92.7(8) . .
N5 N5' C14 73.2(17) . .
N5 N5' N4' 90.3(18) . .
C14 N5' N4' 102.8(11) . .
N5 N5' N4 62.5(15) . .
C14 N5' N4 95.0(11) . .
N4' N5' N4 27.9(7) . .
C13 N6 C14 103.6(4) . .
C13 N6 Cd1 125.8(3) . 1_566
C14 N6 Cd1 129.6(3) . 1_566
Cd1 O1W H1WA 125(4) . .
Cd1 O1W H1WB 130(3) . .
H1WA O1W H1WB 105(5) . .
H2WA O2W H2WB 113(3) . .

loop_
_geom_bond_atom_site_label_1
_geom_bond_atom_site_label_2
_geom_bond_distance
_geom_bond_site_symmetry_2
Cd1 N1 2.287(3) .
Cd1 N6 2.300(3) 1_544
Cd1 O4 2.313(2) 1_655
Cd1 O1W 2.319(2) .
Cd1 O1 2.336(2) .
Cd1 O2 2.491(2) .
Cd1 O3 2.591(2) 1_655
C1 N3 1.303(5) .
C1 N1 1.326(4) .
C1 H1 0.9300 .
C2 N2 1.293(6) .
C2 N1 1.349(5) .
C2 H2 0.9300 .
C3 N3 1.464(5) .
C3 C4 1.493(8) .
C3 H3A 0.9700 .
C3 H3B 0.9700 .
C4 C5 1.509(9) .
C4 H4A 0.9700 .
C4 H4B 0.9700 .
C5 C6 1.325(11) .
C5 H5A 0.9700 .
C5 H5B 0.9700 .
C6 C7 1.512(10) .
C6 H6A 0.9700 .
C6 H6B 0.9700 .
C7 C8' 1.504(18) .
C7 C8 1.53(2) .
C8' C8 0.84(3) .
C8' C9 1.601(16) .
C8 C9 1.701(17) .
C9 C10' 1.372(16) .
C9 C10 1.415(17) .
C10 C10' 1.25(3) .
C10 C11 1.662(17) .
C10 C11' 1.74(3) .
C10' C11 1.634(17) .
C11 C11' 0.82(3) .
C11 C12 1.44(3) .
C11' C12 1.31(2) .
C12 N4' 1.606(15) .
C12 N4 1.756(16) .
C13 N4' 1.250(12) .
C13 N6 1.314(5) .
C13 N4 1.423(14) .
C14 N6 1.347(6) .
C14 N5' 1.350(16) .
C14 N5 1.352(12) .
C15 C20 1.386(4) .
C15 C16 1.393(4) .
C15 C21 1.494(4) .
C16 C17 1.387(4) .
C16 H16 0.9300 .
C17 C18 1.390(4) .
C17 C22 1.498(4) .
C18 C19 1.386(4) .
C18 H18 0.9300 .
C19 O5 1.374(3) .
C19 C20 1.376(4) .
C20 H20 0.9300 .
C21 O1 1.239(3) .
C21 O2 1.258(3) .
C22 O4 1.250(4) .
C22 O3 1.255(4) .
O3 Cd1 2.591(2) 1_455
O4 Cd1 2.313(2) 1_455
O5 H5WA 0.85(2) .
N2 N3 1.358(4) .
N4 N4' 0.680(15) .
N4 N5 1.269(15) .
N4 N5' 1.42(2) .
N4' N5' 1.400(18) .
N4' N5 1.610(16) .
N5 N5' 0.787(17) .
N6 Cd1 2.300(3) 1_566
O1W H1WA 0.74(6) .
O1W H1WB 0.95(6) .
O2W H2WA 0.832(19) .
O2W H2WB 0.816(19) .

loop_
_geom_torsion_atom_site_label_1
_geom_torsion_atom_site_label_2
_geom_torsion_atom_site_label_3
_geom_torsion_atom_site_label_4
_geom_torsion
_geom_torsion_site_symmetry_1
_geom_torsion_site_symmetry_4
N3 C3 C4 C5 171.2(6) . .
C3 C4 C5 C6 -124.6(10) . .
C4 C5 C6 C7 -178.3(10) . .
C5 C6 C7 C8' -144.2(14) . .
C5 C6 C7 C8 -178.2(15) . .
C6 C7 C8' C8 -105.0(18) . .
C6 C7 C8' C9 177.5(12) . .
C8 C7 C8' C9 -77.5(16) . .
C9 C8' C8 C7 107.6(11) . .
C7 C8' C8 C9 -107.6(11) . .
C6 C7 C8 C8' 87.1(19) . .
C8' C7 C8 C9 64.1(14) . .
C6 C7 C8 C9 151.2(13) . .
C8 C8' C9 C10' -18(3) . .
C7 C8' C9 C10' 55(2) . .
C8 C8' C9 C10 46(3) . .
C7 C8' C9 C10 118(2) . .
C7 C8' C9 C8 73(2) . .
C8' C8 C9 C10' 164(3) . .
C7 C8 C9 C10' 97.5(19) . .
C8' C8 C9 C10 -144(3) . .
C7 C8 C9 C10 149.6(17) . .
C7 C8 C9 C8' -67(2) . .
C8' C9 C10 C10' -102(2) . .
C8 C9 C10 C10' -80.8(17) . .
C10' C9 C10 C11 -47.4(15) . .
C8' C9 C10 C11 -149.3(19) . .
C8 C9 C10 C11 -128.2(18) . .
C10' C9 C10 C11' -72(2) . .
C8' C9 C10 C11' -174.2(18) . .
C8 C9 C10 C11' -153(2) . .
C11 C10 C10' C9 131.1(18) . .
C11' C10 C10' C9 130.9(18) . .
C9 C10 C10' C11 -131.1(18) . .
C11' C10 C10' C11 -0.2(17) . .
C8' C9 C10' C10 116(2) . .
C8 C9 C10' C10 106.8(17) . .
C10 C9 C10' C11 50.3(17) . .
C8' C9 C10' C11 166.0(18) . .
C8 C9 C10' C11 157.1(18) . .
C10 C10' C11 C11' 1(4) . .
C9 C10' C11 C11' -48(5) . .
C10 C10' C11 C12 77(2) . .
C9 C10' C11 C12 28(3) . .
C9 C10' C11 C10 -48.5(16) . .
C10' C10 C11 C11' -179(4) . .
C9 C10 C11 C11' -135(3) . .
C10' C10 C11 C12 -118(2) . .
C9 C10 C11 C12 -74(2) . .
C11' C10 C11 C12 61(3) . .
C9 C10 C11 C10' 44.9(15) . .
C11' C10 C11 C10' 179(4) . .
C10' C11 C11' C12 106(3) . .
C10 C11 C11' C12 106.5(14) . .
C12 C11 C11' C10 -106.5(14) . .
C10' C11 C11' C10 0(3) . .
C10' C10 C11' C11 0(3) . .
C9 C10 C11' C11 58(4) . .
C10' C10 C11' C12 -76(2) . .
C9 C10 C11' C12 -19(3) . .
C11 C10 C11' C12 -77(3) . .
C10 C11' C12 C11 68(2) . .
C11 C11' C12 N4' 116(2) . .
C10 C11' C12 N4' -176.0(13) . .
C11 C11' C12 N4 107(2) . .
C10 C11' C12 N4 175.5(16) . .
C10' C11 C12 C11' -118(3) . .
C10 C11 C12 C11' -75(2) . .
C11' C11 C12 N4' -75(3) . .
C10' C11 C12 N4' 167.1(14) . .
C10 C11 C12 N4' -149.1(11) . .
C11' C11 C12 N4 -70(2) . .
C10' C11 C12 N4 171.6(17) . .
C10 C11 C12 N4 -144.6(13) . .
C20 C15 C16 C17 -0.3(5) . .
C21 C15 C16 C17 -179.2(3) . .
C15 C16 C17 C18 2.3(5) . .
C15 C16 C17 C22 -176.0(3) . .
C16 C17 C18 C19 -2.4(5) . .
C22 C17 C18 C19 176.0(3) . .
C17 C18 C19 O5 179.9(3) . .
C17 C18 C19 C20 0.4(5) . .
O5 C19 C20 C15 -177.9(3) . .
C18 C19 C20 C15 1.6(5) . .
C16 C15 C20 C19 -1.6(5) . .
C21 C15 C20 C19 177.3(3) . .
C20 C15 C21 O1 2.6(5) . .
C16 C15 C21 O1 -178.5(3) . .
C20 C15 C21 O2 -175.0(3) . .
C16 C15 C21 O2 3.9(5) . .
C16 C17 C22 O4 -173.8(3) . .
C18 C17 C22 O4 7.9(5) . .
C16 C17 C22 O3 7.7(5) . .
C18 C17 C22 O3 -170.6(3) . .
O2 C21 O1 Cd1 -3.3(4) . .
C15 C21 O1 Cd1 179.1(3) . .
N1 Cd1 O1 C21 -92.9(2) . .
N6 Cd1 O1 C21 82.2(2) 1_544 .
O4 Cd1 O1 C21 169.5(2) 1_655 .
O1W Cd1 O1 C21 -8.0(3) . .
O2 Cd1 O1 C21 1.77(19) . .
O3 Cd1 O1 C21 178.50(19) 1_655 .
O1 C21 O2 Cd1 3.1(3) . .
C15 C21 O2 Cd1 -179.4(3) . .
N1 Cd1 O2 C21 86.2(2) . .
N6 Cd1 O2 C21 -107.6(2) 1_544 .
O4 Cd1 O2 C21 -18.7(3) 1_655 .
O1W Cd1 O2 C21 171.1(2) . .
O1 Cd1 O2 C21 -1.73(19) . .
O3 Cd1 O2 C21 -163.0(6) 1_655 .
O4 C22 O3 Cd1 -1.4(3) . 1_455
C17 C22 O3 Cd1 177.1(3) . 1_455
O3 C22 O4 Cd1 1.6(4) . 1_455
C17 C22 O4 Cd1 -176.9(3) . 1_455
N3 C1 N1 C2 -1.0(4) . .
N3 C1 N1 Cd1 176.6(2) . .
N2 C2 N1 C1 0.6(5) . .
N2 C2 N1 Cd1 -176.8(3) . .
N6 Cd1 N1 C1 144.1(4) 1_544 .
O4 Cd1 N1 C1 26.4(3) 1_655 .
O1W Cd1 N1 C1 170.7(3) . .
O1 Cd1 N1 C1 -55.3(3) . .
O2 Cd1 N1 C1 -108.7(3) . .
O3 Cd1 N1 C1 78.2(3) 1_655 .
N6 Cd1 N1 C2 -39.1(6) 1_544 .
O4 Cd1 N1 C2 -156.8(4) 1_655 .
O1W Cd1 N1 C2 -12.5(4) . .
O1 Cd1 N1 C2 121.5(4) . .
O2 Cd1 N1 C2 68.1(4) . .
O3 Cd1 N1 C2 -105.0(4) 1_655 .
N1 C2 N2 N3 0.1(6) . .
N1 C1 N3 N2 1.1(5) . .
N1 C1 N3 C3 176.9(4) . .
C2 N2 N3 C1 -0.7(5) . .
C2 N2 N3 C3 -176.8(4) . .
C4 C3 N3 C1 -98.2(6) . .
C4 C3 N3 N2 77.1(6) . .
N6 C13 N4 N4' -109.6(17) . .
N4' C13 N4 N5 99(2) . .
N6 C13 N4 N5 -10.9(14) . .
N4' C13 N4 N5' 67.4(16) . .
N6 C13 N4 N5' -42.2(12) . .
N4' C13 N4 C12 -47.0(16) . .
N6 C13 N4 C12 -156.6(6) . .
C11' C12 N4 N4' 158(2) . .
C11 C12 N4 N4' -169(2) . .
C11' C12 N4 N5 63(2) . .
C11 C12 N4 N5 96.2(19) . .
N4' C12 N4 N5 -95(2) . .
C11' C12 N4 C13 -157.4(14) . .
C11 C12 N4 C13 -124.6(13) . .
N4' C12 N4 C13 44.5(16) . .
C11' C12 N4 N5' 96.6(17) . .
C11 C12 N4 N5' 129.3(16) . .
N4' C12 N4 N5' -61.5(16) . .
N5 N4 N4' C13 -105.8(12) . .
N5' N4 N4' C13 -108.0(9) . .
C12 N4 N4' C13 131.2(9) . .
N5 N4 N4' N5' 2.2(14) . .
C13 N4 N4' N5' 108.0(9) . .
C12 N4 N4' N5' -120.9(9) . .
N5 N4 N4' C12 123.1(11) . .
C13 N4 N4' C12 -131.2(9) . .
N5' N4 N4' C12 120.9(9) . .
C13 N4 N4' N5 105.8(12) . .
N5' N4 N4' N5 -2.2(14) . .
C12 N4 N4' N5 -123.1(11) . .
N6 C13 N4' N4 80.3(18) . .
N6 C13 N4' N5' 3.0(12) . .
N4 C13 N4' N5' -77.3(17) . .
N6 C13 N4' C12 171.7(9) . .
N4 C13 N4' C12 91(2) . .
N6 C13 N4' N5 32.7(10) . .
N4 C13 N4' N5 -47.6(15) . .
C11' C12 N4' N4 -22(2) . .
C11 C12 N4' N4 12(2) . .
C11' C12 N4' C13 -113.0(16) . .
C11 C12 N4' C13 -79.2(18) . .
N4 C12 N4' C13 -91(2) . .
C11' C12 N4' N5' 54.6(18) . .
C11 C12 N4' N5' 88.4(17) . .
N4 C12 N4' N5' 76.6(19) . .
C11' C12 N4' N5 22.0(17) . .
C11 C12 N4' N5 55.8(17) . .
N4 C12 N4' N5 44.0(16) . .
N4' N4 N5 N5' -4(3) . .
C13 N4 N5 N5' -69.4(19) . .
C12 N4 N5 N5' 69(2) . .
N4' N4 N5 C14 67(2) . .
C13 N4 N5 C14 1.6(17) . .
N5' N4 N5 C14 71.0(16) . .
C12 N4 N5 C14 140.1(11) . .
C13 N4 N5 N4' -65.5(18) . .
N5' N4 N5 N4' 4(3) . .
C12 N4 N5 N4' 73(2) . .
N6 C14 N5 N5' 88.1(19) . .
N6 C14 N5 N4 8.4(16) . .
N5' C14 N5 N4 -79.7(18) . .
N6 C14 N5 N4' 30.2(12) . .
N5' C14 N5 N4' -57.9(15) . .
N4 N4' N5 N5' 176(3) . .
C13 N4' N5 N5' -104.9(19) . .
C12 N4' N5 N5' 108.0(19) . .
C13 N4' N5 N4 79(2) . .
N5' N4' N5 N4 -176(3) . .
C12 N4' N5 N4 -67.5(18) . .
N4 N4' N5 C14 -116(2) . .
C13 N4' N5 C14 -36.3(11) . .
N5' N4' N5 C14 68.6(17) . .
C12 N4' N5 C14 176.7(9) . .
N4 N5 N5' C14 105.1(7) . .
N4' N5 N5' C14 103.3(9) . .
N4 N5 N5' N4' 1.8(12) . .
C14 N5 N5' N4' -103.3(9) . .
C14 N5 N5' N4 -105.1(7) . .
N4' N5 N5' N4 -1.8(12) . .
N6 C14 N5' N5 -105.4(17) . .
N6 C14 N5' N4' -19.0(13) . .
N5 C14 N5' N4' 86.4(17) . .
N6 C14 N5' N4 -46.1(13) . .
N5 C14 N5' N4 59.3(14) . .
N4 N4' N5' N5 -3(2) . .
C13 N4' N5' N5 82.8(18) . .
C12 N4' N5' N5 -87.4(19) . .
N4 N4' N5' C14 -76.2(18) . .
C13 N4' N5' C14 9.9(14) . .
C12 N4' N5' C14 -160.3(9) . .
N5 N4' N5' C14 -72.8(17) . .
C13 N4' N5' N4 86.2(18) . .
C12 N4' N5' N4 -84.0(17) . .
N5 N4' N5' N4 3(2) . .
N4' N4 N5' N5 176(2) . .
C13 N4 N5' N5 118.8(17) . .
C12 N4 N5' N5 -127.2(18) . .
N4' N4 N5' C14 108.1(18) . .
N5 N4 N5' C14 -68.1(15) . .
C13 N4 N5' C14 50.7(13) . .
C12 N4 N5' C14 164.7(9) . .
N5 N4 N5' N4' -176(2) . .
C13 N4 N5' N4' -57.4(16) . .
C12 N4 N5' N4' 56.7(16) . .
N4' C13 N6 C14 -14.6(8) . .
N4 C13 N6 C14 14.6(8) . .
N4' C13 N6 Cd1 175.9(6) . 1_566
N4 C13 N6 Cd1 -154.8(6) . 1_566
N5' C14 N6 C13 20.8(10) . .
N5 C14 N6 C13 -15.2(11) . .
N5' C14 N6 Cd1 -170.3(7) . 1_566
N5 C14 N6 Cd1 153.7(8) . 1_566
